data_4087828
loop_
_publ_author_name
'Liu, Yuesheng'
'Wang, Lei'
'Deng, Liang'

_publ_section_title
;
 Three-Coordinate Iron(II) Dialkenyl Compound with NHC Ligation:
 Synthesis, Structure, and Reactivity
;
_journal_issue 17
_journal_name_full Organometallics
_journal_page_first 4401
_journal_paper_doi 10.1021/acs.organomet.5b00632
_journal_volume 34
_journal_year 2015
_chemical_formula_sum 'C54 H50 Fe N2 O3'
_chemical_formula_weight 830.81
_space_group_IT_number 2
_space_group_name_Hall '-P 1'
_space_group_name_H-M_alt 'P -1'
_symmetry_cell_setting triclinic
_symmetry_space_group_name_H-M 'P -1'
_atom_sites_solution_hydrogens geom
_atom_sites_solution_primary direct
_atom_sites_solution_secondary difmap
_audit_creation_method SHELXL-97
_cell_angle_alpha 85.760(2)
_cell_angle_beta 77.785(2)
_cell_angle_gamma 83.179(2)
_cell_formula_units_Z 2
_cell_length_a 9.9525(9)
_cell_length_b 14.7619(14)
_cell_length_c 15.0727(14)
_cell_measurement_reflns_used 4486
_cell_measurement_temperature 140(2)
_cell_measurement_theta_max 30.40
_cell_measurement_theta_min 2.27
_cell_volume 2146.3(3)
_computing_cell_refinement 'Bruker SAINT'
_computing_data_collection 'Bruker APEX2'
_computing_data_reduction 'Bruker SAINT'
_computing_molecular_graphics 'Bruker SHELXTL'
_computing_publication_material 'Bruker SHELXTL'
_computing_structure_refinement 'SHELXL-97 (Sheldrick, 1997)'
_computing_structure_solution 'SHELXS-97 (Sheldrick, 1990)'
_diffrn_ambient_temperature 140(2)
_diffrn_measured_fraction_theta_full 0.984
_diffrn_measured_fraction_theta_max 0.984
_diffrn_measurement_device_type 'Bruker APEX-II CCD'
_diffrn_measurement_method '\f and \w scans'
_diffrn_radiation_monochromator graphite
_diffrn_radiation_source 'fine-focus sealed tube'
_diffrn_radiation_type MoK\a
_diffrn_radiation_wavelength 0.71073
_diffrn_reflns_av_R_equivalents 0.0331
_diffrn_reflns_av_sigmaI/netI 0.0681
_diffrn_reflns_limit_h_max 13
_diffrn_reflns_limit_h_min -14
_diffrn_reflns_limit_k_max 21
_diffrn_reflns_limit_k_min -21
_diffrn_reflns_limit_l_max 21
_diffrn_reflns_limit_l_min -21
_diffrn_reflns_number 21971
_diffrn_reflns_theta_full 30.65
_diffrn_reflns_theta_max 30.65
_diffrn_reflns_theta_min 1.38
_diffrn_standards_number 0
_exptl_absorpt_coefficient_mu 0.399
_exptl_absorpt_correction_T_max 0.9245
_exptl_absorpt_correction_T_min 0.8730
_exptl_absorpt_correction_type multi-scan
_exptl_absorpt_process_details sadabs
_exptl_crystal_colour orange
_exptl_crystal_density_diffrn 1.286
_exptl_crystal_density_method 'not measured'
_exptl_crystal_description block
_exptl_crystal_F_000 876
_exptl_crystal_size_max 0.35
_exptl_crystal_size_mid 0.25
_exptl_crystal_size_min 0.20
_refine_diff_density_max 0.400
_refine_diff_density_min -0.606
_refine_diff_density_rms 0.065
_refine_ls_extinction_method none
_refine_ls_goodness_of_fit_ref 1.052
_refine_ls_hydrogen_treatment mixed
_refine_ls_matrix_type full
_refine_ls_number_parameters 547
_refine_ls_number_reflns 13064
_refine_ls_number_restraints 0
_refine_ls_restrained_S_all 1.052
_refine_ls_R_factor_all 0.0772
_refine_ls_R_factor_gt 0.0479
_refine_ls_shift/su_max 0.000
_refine_ls_shift/su_mean 0.000
_refine_ls_structure_factor_coef Fsqd
_refine_ls_weighting_details 'calc w=1/[\s^2^(Fo^2^)+(0.0491P)^2^+0.0000P] where P=(Fo^2^+2Fc^2^)/3'
_refine_ls_weighting_scheme calc
_refine_ls_wR_factor_gt 0.1054
_refine_ls_wR_factor_ref 0.1175
_reflns_number_gt 9179
_reflns_number_total 13064
_reflns_threshold_expression >2sigma(I)
_cod_data_source_file om5b00632_si_002.cif
_cod_data_source_block 4
_cod_depositor_comments
;
The following automatic conversions were performed:

data item '_symmetry_cell_setting' value 'Triclinic' was changed to
'triclinic' in accordance with the
/home/saulius/struct/COD-crude-data/automatic-downloads/DataCite-retrospective/ACS/depositions/lib/dictionaries/cif_core.dic
dictionary named 'cif_core.dic' version 2.4.2 last updated on
2011-04-26.

Automatic conversion script
Id: cif_fix_values 6909 2019-04-08 15:41:33Z antanas 
;
_cod_original_sg_symbol_H-M P-1
_cod_database_code 4087828

loop_
_symmetry_equiv_pos_as_xyz
'x, y, z'
'-x, -y, -z'

loop_
_atom_site_label
_atom_site_type_symbol
_atom_site_fract_x
_atom_site_fract_y
_atom_site_fract_z
_atom_site_U_iso_or_equiv
_atom_site_adp_type
_atom_site_occupancy
_atom_site_symmetry_multiplicity
_atom_site_calc_flag
_atom_site_refinement_flags
Fe1 Fe 0.07537(2) 0.175248(16) 0.294446(16) 0.01642(7) Uani 1 1 d .
N1 N 0.24043(15) -0.00981(9) 0.29526(10) 0.0192(3) Uani 1 1 d .
N2 N 0.04442(15) -0.02427(9) 0.26182(10) 0.0197(3) Uani 1 1 d .
O1 O 0.26681(12) 0.20733(8) 0.23925(8) 0.0179(2) Uani 1 1 d .
O2 O 0.08639(15) 0.14655(9) 0.48779(9) 0.0315(3) Uani 1 1 d .
O3 O -0.21192(14) 0.18267(10) 0.38617(9) 0.0331(3) Uani 1 1 d .
C1 C 0.12032(17) 0.03963(11) 0.28230(11) 0.0174(3) Uani 1 1 d .
C2 C 0.09237(18) 0.16256(11) 0.41176(12) 0.0211(4) Uani 1 1 d .
C3 C -0.09939(19) 0.17834(12) 0.34482(12) 0.0221(4) Uani 1 1 d .
C4 C 0.05359(17) 0.22012(11) 0.15818(11) 0.0171(3) Uani 1 1 d .
C5 C 0.06788(17) 0.29529(11) 0.21317(11) 0.0174(3) Uani 1 1 d .
C6 C 0.19022(17) 0.28530(11) 0.25051(11) 0.0171(3) Uani 1 1 d .
C7 C 0.23261(17) 0.35416(11) 0.30523(11) 0.0177(3) Uani 1 1 d .
C8 C 0.24944(18) 0.44136(12) 0.27667(12) 0.0202(3) Uani 1 1 d .
C9 C 0.23933(19) -0.10220(12) 0.28191(12) 0.0241(4) Uani 1 1 d .
C10 C 0.11603(19) -0.11153(12) 0.26216(13) 0.0243(4) Uani 1 1 d .
C11 C 0.3533(2) -0.17537(13) 0.29130(16) 0.0351(5) Uani 1 1 d .
H11A H 0.3511 -0.1911 0.3559 0.053 Uiso 1 1 calc R
H11B H 0.4424 -0.1535 0.2629 0.053 Uiso 1 1 calc R
H11C H 0.3412 -0.2296 0.2613 0.053 Uiso 1 1 calc R
C12 C 0.0613(2) -0.19770(13) 0.24733(16) 0.0360(5) Uani 1 1 d .
H12A H 0.1274 -0.2500 0.2580 0.054 Uiso 1 1 calc R
H12B H 0.0479 -0.1966 0.1847 0.054 Uiso 1 1 calc R
H12C H -0.0272 -0.2031 0.2895 0.054 Uiso 1 1 calc R
C13 C 0.35495(18) 0.03112(12) 0.31947(12) 0.0204(3) Uani 1 1 d .
H13 H 0.3191 0.0958 0.3334 0.024 Uiso 1 1 calc R
C14 C 0.47562(18) 0.03586(13) 0.23959(13) 0.0268(4) Uani 1 1 d .
H14A H 0.5224 -0.0257 0.2282 0.040 Uiso 1 1 calc R
H14B H 0.5408 0.0749 0.2534 0.040 Uiso 1 1 calc R
H14C H 0.4418 0.0614 0.1855 0.040 Uiso 1 1 calc R
C15 C 0.3951(2) -0.01348(14) 0.40580(13) 0.0304(4) Uani 1 1 d .
H15A H 0.3114 -0.0237 0.4513 0.046 Uiso 1 1 calc R
H15B H 0.4493 0.0267 0.4296 0.046 Uiso 1 1 calc R
H15C H 0.4505 -0.0721 0.3920 0.046 Uiso 1 1 calc R
C16 C -0.09858(18) -0.00233(12) 0.24893(12) 0.0218(4) Uani 1 1 d .
H16 H -0.1148 0.0657 0.2418 0.026 Uiso 1 1 calc R
C17 C -0.1992(2) -0.03099(15) 0.33382(14) 0.0320(4) Uani 1 1 d .
H17A H -0.1919 -0.0978 0.3409 0.048 Uiso 1 1 calc R
H17B H -0.2937 -0.0075 0.3284 0.048 Uiso 1 1 calc R
H17C H -0.1773 -0.0062 0.3870 0.048 Uiso 1 1 calc R
C18 C -0.1230(2) -0.03971(14) 0.16287(13) 0.0319(4) Uani 1 1 d .
H18A H -0.0447 -0.0299 0.1127 0.048 Uiso 1 1 calc R
H18B H -0.2080 -0.0081 0.1476 0.048 Uiso 1 1 calc R
H18C H -0.1319 -0.1053 0.1729 0.048 Uiso 1 1 calc R
C19 C -0.08090(18) 0.21482(11) 0.12977(11) 0.0191(3) Uani 1 1 d .
C20 C -0.08298(19) 0.17265(12) 0.04946(12) 0.0233(4) Uani 1 1 d .
H20 H 0.0021 0.1496 0.0125 0.028 Uiso 1 1 calc R
C21 C -0.2053(2) 0.16371(13) 0.02262(13) 0.0293(4) Uani 1 1 d .
H21 H -0.2025 0.1341 -0.0317 0.035 Uiso 1 1 calc R
C22 C -0.3312(2) 0.19719(13) 0.07357(14) 0.0308(4) Uani 1 1 d .
H22 H -0.4150 0.1909 0.0550 0.037 Uiso 1 1 calc R
C23 C -0.33235(19) 0.24000(13) 0.15221(13) 0.0269(4) Uani 1 1 d .
H23 H -0.4179 0.2639 0.1880 0.032 Uiso 1 1 calc R
C24 C -0.21013(18) 0.24860(12) 0.17965(12) 0.0230(4) Uani 1 1 d .
H24 H -0.2142 0.2784 0.2341 0.028 Uiso 1 1 calc R
C25 C 0.17791(17) 0.18963(12) 0.08622(11) 0.0191(3) Uani 1 1 d .
C26 C 0.22738(19) 0.09835(12) 0.07286(12) 0.0227(4) Uani 1 1 d .
H26 H 0.1850 0.0521 0.1124 0.027 Uiso 1 1 calc R
C27 C 0.33728(19) 0.07406(14) 0.00285(13) 0.0273(4) Uani 1 1 d .
H27 H 0.3696 0.0114 -0.0052 0.033 Uiso 1 1 calc R
C28 C 0.4002(2) 0.14015(15) -0.05532(13) 0.0325(5) Uani 1 1 d .
H28 H 0.4774 0.1234 -0.1023 0.039 Uiso 1 1 calc R
C29 C 0.3505(2) 0.23039(15) -0.04478(14) 0.0353(5) Uani 1 1 d .
H29 H 0.3923 0.2763 -0.0853 0.042 Uiso 1 1 calc R
C30 C 0.2392(2) 0.25473(13) 0.02491(13) 0.0274(4) Uani 1 1 d .
H30 H 0.2044 0.3173 0.0307 0.033 Uiso 1 1 calc R
C31 C -0.03103(17) 0.37955(11) 0.22825(12) 0.0196(3) Uani 1 1 d .
C32 C -0.0594(2) 0.43417(12) 0.15430(13) 0.0260(4) Uani 1 1 d .
H32 H -0.0181 0.4166 0.0944 0.031 Uiso 1 1 calc R
C33 C -0.1478(2) 0.51450(13) 0.16698(14) 0.0338(5) Uani 1 1 d .
H33 H -0.1657 0.5519 0.1158 0.041 Uiso 1 1 calc R
C34 C -0.2093(2) 0.54007(14) 0.25310(15) 0.0351(5) Uani 1 1 d .
H34 H -0.2704 0.5947 0.2615 0.042 Uiso 1 1 calc R
C35 C -0.1823(2) 0.48620(13) 0.32763(14) 0.0298(4) Uani 1 1 d .
H35 H -0.2244 0.5039 0.3873 0.036 Uiso 1 1 calc R
C36 C -0.09345(18) 0.40622(12) 0.31500(12) 0.0231(4) Uani 1 1 d .
H36 H -0.0752 0.3693 0.3663 0.028 Uiso 1 1 calc R
C37 C 0.26521(17) 0.31850(11) 0.39446(11) 0.0179(3) Uani 1 1 d .
C38 C 0.18263(19) 0.34613(12) 0.47608(12) 0.0218(4) Uani 1 1 d .
H38 H 0.1023 0.3879 0.4758 0.026 Uiso 1 1 calc R
C39 C 0.2161(2) 0.31341(12) 0.55797(12) 0.0256(4) Uani 1 1 d .
H39 H 0.1577 0.3319 0.6135 0.031 Uiso 1 1 calc R
C40 C 0.3340(2) 0.25401(13) 0.55950(13) 0.0287(4) Uani 1 1 d .
H40 H 0.3569 0.2320 0.6158 0.034 Uiso 1 1 calc R
C41 C 0.4182(2) 0.22683(13) 0.47870(13) 0.0269(4) Uani 1 1 d .
H41 H 0.4997 0.1863 0.4793 0.032 Uiso 1 1 calc R
C42 C 0.38367(18) 0.25873(12) 0.39664(12) 0.0218(4) Uani 1 1 d .
H42 H 0.4417 0.2395 0.3413 0.026 Uiso 1 1 calc R
C43 C 0.28037(18) 0.50709(11) 0.33937(12) 0.0201(3) Uani 1 1 d .
C44 C 0.17390(19) 0.56747(12) 0.38396(13) 0.0248(4) Uani 1 1 d .
H44 H 0.0823 0.5656 0.3757 0.030 Uiso 1 1 calc R
C45 C 0.2001(2) 0.63033(13) 0.44042(13) 0.0270(4) Uani 1 1 d .
H45 H 0.1272 0.6724 0.4694 0.032 Uiso 1 1 calc R
C46 C 0.3328(2) 0.63167(13) 0.45453(13) 0.0289(4) Uani 1 1 d .
H46 H 0.3507 0.6738 0.4942 0.035 Uiso 1 1 calc R
C47 C 0.4387(2) 0.57189(13) 0.41108(13) 0.0294(4) Uani 1 1 d .
H47 H 0.5297 0.5726 0.4210 0.035 Uiso 1 1 calc R
C48 C 0.41293(19) 0.51044(13) 0.35263(13) 0.0266(4) Uani 1 1 d .
H48 H 0.4870 0.4705 0.3216 0.032 Uiso 1 1 calc R
C49 C 0.2516(2) 0.47925(12) 0.18265(13) 0.0258(4) Uani 1 1 d .
C50 C 0.3323(2) 0.43311(14) 0.10984(13) 0.0308(4) Uani 1 1 d .
H50 H 0.3797 0.3748 0.1202 0.037 Uiso 1 1 calc R
C51 C 0.3443(3) 0.47122(17) 0.02220(15) 0.0432(6) Uani 1 1 d .
H51 H 0.3997 0.4389 -0.0272 0.052 Uiso 1 1 calc R
C52 C 0.2765(3) 0.55566(17) 0.00615(16) 0.0530(7) Uani 1 1 d .
H52 H 0.2856 0.5818 -0.0540 0.064 Uiso 1 1 calc R
C53 C 0.1962(3) 0.60163(16) 0.07713(17) 0.0534(7) Uani 1 1 d .
H53 H 0.1484 0.6596 0.0661 0.064 Uiso 1 1 calc R
C54 C 0.1837(3) 0.56434(14) 0.16499(16) 0.0409(6) Uani 1 1 d .
H54 H 0.1281 0.5973 0.2139 0.049 Uiso 1 1 calc R

loop_
_atom_site_aniso_label
_atom_site_aniso_U_11
_atom_site_aniso_U_22
_atom_site_aniso_U_33
_atom_site_aniso_U_23
_atom_site_aniso_U_13
_atom_site_aniso_U_12
Fe1 0.01865(12) 0.01497(12) 0.01662(12) -0.00113(9) -0.00620(9) -0.00085(9)
N1 0.0207(7) 0.0155(7) 0.0215(7) 0.0011(5) -0.0053(6) -0.0009(6)
N2 0.0221(7) 0.0164(7) 0.0217(7) 0.0004(6) -0.0067(6) -0.0030(6)
O1 0.0195(6) 0.0161(6) 0.0186(6) -0.0010(4) -0.0058(5) -0.0003(5)
O2 0.0443(8) 0.0340(8) 0.0196(7) 0.0021(6) -0.0121(6) -0.0108(6)
O3 0.0250(7) 0.0406(8) 0.0309(8) -0.0011(6) -0.0013(6) -0.0004(6)
C1 0.0188(8) 0.0182(8) 0.0156(8) -0.0007(6) -0.0041(6) -0.0022(6)
C2 0.0236(9) 0.0164(8) 0.0247(9) -0.0020(7) -0.0077(7) -0.0021(7)
C3 0.0264(9) 0.0205(9) 0.0200(8) -0.0014(7) -0.0082(7) 0.0013(7)
C4 0.0208(8) 0.0155(8) 0.0165(8) -0.0006(6) -0.0069(6) -0.0018(6)
C5 0.0218(8) 0.0155(8) 0.0164(8) -0.0001(6) -0.0072(7) -0.0019(6)
C6 0.0204(8) 0.0152(8) 0.0168(8) 0.0007(6) -0.0063(6) -0.0027(6)
C7 0.0173(8) 0.0167(8) 0.0200(8) -0.0026(6) -0.0068(6) 0.0007(6)
C8 0.0213(8) 0.0188(8) 0.0231(9) -0.0019(7) -0.0099(7) -0.0024(7)
C9 0.0281(9) 0.0151(8) 0.0280(9) 0.0000(7) -0.0048(8) -0.0002(7)
C10 0.0293(10) 0.0153(8) 0.0276(9) -0.0012(7) -0.0047(8) -0.0011(7)
C11 0.0306(11) 0.0211(10) 0.0513(13) 0.0028(9) -0.0080(10) 0.0034(8)
C12 0.0419(12) 0.0173(9) 0.0520(13) -0.0024(9) -0.0143(11) -0.0066(8)
C13 0.0208(8) 0.0178(8) 0.0233(9) 0.0005(7) -0.0074(7) -0.0005(7)
C14 0.0221(9) 0.0309(10) 0.0281(10) 0.0019(8) -0.0073(8) -0.0035(8)
C15 0.0334(11) 0.0342(11) 0.0249(9) 0.0022(8) -0.0131(8) 0.0026(9)
C16 0.0230(9) 0.0196(8) 0.0251(9) 0.0015(7) -0.0094(7) -0.0047(7)
C17 0.0254(10) 0.0377(11) 0.0331(11) 0.0079(9) -0.0081(8) -0.0063(8)
C18 0.0418(12) 0.0291(10) 0.0312(10) -0.0013(8) -0.0189(9) -0.0094(9)
C19 0.0238(9) 0.0169(8) 0.0192(8) 0.0020(6) -0.0104(7) -0.0042(7)
C20 0.0280(9) 0.0231(9) 0.0217(9) 0.0001(7) -0.0110(7) -0.0046(7)
C21 0.0395(11) 0.0292(10) 0.0261(10) 0.0020(8) -0.0190(9) -0.0113(9)
C22 0.0293(10) 0.0335(11) 0.0354(11) 0.0104(9) -0.0193(9) -0.0115(8)
C23 0.0226(9) 0.0284(10) 0.0308(10) 0.0071(8) -0.0095(8) -0.0048(8)
C24 0.0250(9) 0.0223(9) 0.0238(9) 0.0014(7) -0.0100(7) -0.0037(7)
C25 0.0211(8) 0.0225(9) 0.0165(8) -0.0028(6) -0.0082(7) -0.0039(7)
C26 0.0259(9) 0.0239(9) 0.0192(8) -0.0030(7) -0.0060(7) -0.0027(7)
C27 0.0261(9) 0.0335(10) 0.0242(9) -0.0115(8) -0.0078(8) 0.0009(8)
C28 0.0261(10) 0.0486(13) 0.0232(10) -0.0131(9) -0.0009(8) -0.0067(9)
C29 0.0401(12) 0.0428(12) 0.0237(10) -0.0028(9) -0.0005(9) -0.0167(10)
C30 0.0327(10) 0.0259(10) 0.0244(9) -0.0022(8) -0.0059(8) -0.0058(8)
C31 0.0200(8) 0.0172(8) 0.0238(9) -0.0017(6) -0.0096(7) -0.0010(7)
C32 0.0347(10) 0.0212(9) 0.0252(9) -0.0014(7) -0.0148(8) 0.0007(8)
C33 0.0441(12) 0.0228(10) 0.0382(11) 0.0017(8) -0.0234(10) 0.0062(9)
C34 0.0366(11) 0.0227(10) 0.0485(13) -0.0086(9) -0.0196(10) 0.0105(8)
C35 0.0313(10) 0.0252(10) 0.0334(11) -0.0092(8) -0.0101(9) 0.0057(8)
C36 0.0249(9) 0.0211(9) 0.0250(9) -0.0028(7) -0.0101(7) 0.0012(7)
C37 0.0216(8) 0.0151(8) 0.0205(8) 0.0001(6) -0.0098(7) -0.0063(6)
C38 0.0251(9) 0.0185(8) 0.0238(9) -0.0044(7) -0.0072(7) -0.0042(7)
C39 0.0354(10) 0.0244(9) 0.0196(9) -0.0026(7) -0.0065(8) -0.0108(8)
C40 0.0423(11) 0.0269(10) 0.0236(9) 0.0053(7) -0.0193(8) -0.0121(8)
C41 0.0286(10) 0.0228(9) 0.0338(10) 0.0020(8) -0.0172(8) -0.0039(8)
C42 0.0241(9) 0.0213(9) 0.0224(9) -0.0002(7) -0.0094(7) -0.0044(7)
C43 0.0256(9) 0.0158(8) 0.0213(8) 0.0003(6) -0.0087(7) -0.0053(7)
C44 0.0235(9) 0.0229(9) 0.0302(10) -0.0030(7) -0.0096(8) -0.0035(7)
C45 0.0307(10) 0.0228(9) 0.0271(10) -0.0049(7) -0.0037(8) -0.0033(8)
C46 0.0411(11) 0.0239(9) 0.0263(10) -0.0032(8) -0.0118(9) -0.0112(8)
C47 0.0299(10) 0.0287(10) 0.0359(11) -0.0047(8) -0.0162(9) -0.0087(8)
C48 0.0255(9) 0.0242(9) 0.0324(10) -0.0050(8) -0.0104(8) -0.0018(7)
C49 0.0363(10) 0.0191(9) 0.0281(9) 0.0033(7) -0.0181(8) -0.0101(8)
C50 0.0370(11) 0.0317(11) 0.0267(10) 0.0055(8) -0.0109(9) -0.0131(9)
C51 0.0587(15) 0.0514(14) 0.0259(11) 0.0083(10) -0.0145(10) -0.0275(12)
C52 0.092(2) 0.0453(14) 0.0363(13) 0.0204(11) -0.0370(14) -0.0383(14)
C53 0.097(2) 0.0248(11) 0.0527(15) 0.0135(10) -0.0485(15) -0.0137(12)
C54 0.0692(16) 0.0199(10) 0.0420(12) 0.0012(9) -0.0318(12) -0.0037(10)

loop_
_atom_type_symbol
_atom_type_description
_atom_type_scat_dispersion_real
_atom_type_scat_dispersion_imag
_atom_type_scat_source
C C 0.0033 0.0016 'International Tables Vol C Tables 4.2.6.8 and 6.1.1.4'
H H 0.0000 0.0000 'International Tables Vol C Tables 4.2.6.8 and 6.1.1.4'
N N 0.0061 0.0033 'International Tables Vol C Tables 4.2.6.8 and 6.1.1.4'
O O 0.0106 0.0060 'International Tables Vol C Tables 4.2.6.8 and 6.1.1.4'
Fe Fe 0.3463 0.8444 'International Tables Vol C Tables 4.2.6.8 and 6.1.1.4'

loop_
_geom_angle_atom_site_label_1
_geom_angle_atom_site_label_2
_geom_angle_atom_site_label_3
_geom_angle
C3 Fe1 C2 81.74(8)
C3 Fe1 O1 164.91(7)
C2 Fe1 O1 98.15(7)
C3 Fe1 C1 99.30(7)
C2 Fe1 C1 90.34(7)
O1 Fe1 C1 95.78(6)
C3 Fe1 C5 98.76(7)
C2 Fe1 C5 127.66(7)
O1 Fe1 C5 69.25(6)
C1 Fe1 C5 139.84(6)
C3 Fe1 C6 127.90(7)
C2 Fe1 C6 99.94(7)
O1 Fe1 C6 37.10(5)
C1 Fe1 C6 132.55(7)
C5 Fe1 C6 40.26(6)
C3 Fe1 C4 98.25(7)
C2 Fe1 C4 168.17(7)
O1 Fe1 C4 78.76(6)
C1 Fe1 C4 101.31(6)
C5 Fe1 C4 40.54(6)
C6 Fe1 C4 70.64(6)
C1 N1 C9 111.21(15)
C1 N1 C13 123.38(14)
C9 N1 C13 125.41(14)
C1 N2 C10 111.28(14)
C1 N2 C16 122.83(14)
C10 N2 C16 125.71(15)
C6 O1 Fe1 74.65(9)
N2 C1 N1 103.93(14)
N2 C1 Fe1 130.76(12)
N1 C1 Fe1 125.30(12)
O2 C2 Fe1 169.40(16)
O3 C3 Fe1 173.14(16)
C5 C4 C19 119.81(14)
C5 C4 C25 116.74(14)
C19 C4 C25 112.85(14)
C5 C4 Fe1 66.93(9)
C19 C4 Fe1 119.73(11)
C25 C4 Fe1 113.46(11)
C6 C5 C4 115.31(14)
C6 C5 C31 119.92(14)
C4 C5 C31 124.72(15)
C6 C5 Fe1 69.99(9)
C4 C5 Fe1 72.53(9)
C31 C5 Fe1 128.91(12)
O1 C6 C5 116.13(14)
O1 C6 C7 117.93(14)
C5 C6 C7 125.85(14)
O1 C6 Fe1 68.25(9)
C5 C6 Fe1 69.75(9)
C7 C6 Fe1 129.52(12)
C8 C7 C37 119.85(15)
C8 C7 C6 124.48(15)
C37 C7 C6 115.56(14)
C7 C8 C49 125.00(16)
C7 C8 C43 120.46(16)
C49 C8 C43 114.34(15)
C10 C9 N1 106.87(15)
C10 C9 C11 127.79(17)
N1 C9 C11 125.31(17)
C9 C10 N2 106.70(15)
C9 C10 C12 127.66(17)
N2 C10 C12 125.59(17)
C9 C11 H11A 109.5
C9 C11 H11B 109.5
H11A C11 H11B 109.5
C9 C11 H11C 109.5
H11A C11 H11C 109.5
H11B C11 H11C 109.5
C10 C12 H12A 109.5
C10 C12 H12B 109.5
H12A C12 H12B 109.5
C10 C12 H12C 109.5
H12A C12 H12C 109.5
H12B C12 H12C 109.5
N1 C13 C14 111.52(14)
N1 C13 C15 112.48(15)
C14 C13 C15 113.76(15)
N1 C13 H13 106.1
C14 C13 H13 106.1
C15 C13 H13 106.1
C13 C14 H14A 109.5
C13 C14 H14B 109.5
H14A C14 H14B 109.5
C13 C14 H14C 109.5
H14A C14 H14C 109.5
H14B C14 H14C 109.5
C13 C15 H15A 109.5
C13 C15 H15B 109.5
H15A C15 H15B 109.5
C13 C15 H15C 109.5
H15A C15 H15C 109.5
H15B C15 H15C 109.5
N2 C16 C17 110.07(15)
N2 C16 C18 113.13(15)
C17 C16 C18 113.16(16)
N2 C16 H16 106.7
C17 C16 H16 106.7
C18 C16 H16 106.7
C16 C17 H17A 109.5
C16 C17 H17B 109.5
H17A C17 H17B 109.5
C16 C17 H17C 109.5
H17A C17 H17C 109.5
H17B C17 H17C 109.5
C16 C18 H18A 109.5
C16 C18 H18B 109.5
H18A C18 H18B 109.5
C16 C18 H18C 109.5
H18A C18 H18C 109.5
H18B C18 H18C 109.5
C24 C19 C20 115.65(16)
C24 C19 C4 124.03(15)
C20 C19 C4 120.30(15)
C21 C20 C19 121.98(18)
C21 C20 H20 119.0
C19 C20 H20 119.0
C22 C21 C20 121.03(18)
C22 C21 H21 119.5
C20 C21 H21 119.5
C21 C22 C23 118.31(18)
C21 C22 H22 120.8
C23 C22 H22 120.8
C22 C23 C24 120.85(18)
C22 C23 H23 119.6
C24 C23 H23 119.6
C23 C24 C19 122.17(17)
C23 C24 H24 118.9
C19 C24 H24 118.9
C30 C25 C26 117.63(16)
C30 C25 C4 118.70(16)
C26 C25 C4 123.42(15)
C27 C26 C25 120.99(17)
C27 C26 H26 119.5
C25 C26 H26 119.5
C28 C27 C26 120.42(18)
C28 C27 H27 119.8
C26 C27 H27 119.8
C29 C28 C27 119.43(18)
C29 C28 H28 120.3
C27 C28 H28 120.3
C28 C29 C30 120.15(19)
C28 C29 H29 119.9
C30 C29 H29 119.9
C25 C30 C29 121.29(18)
C25 C30 H30 119.4
C29 C30 H30 119.4
C32 C31 C36 118.72(16)
C32 C31 C5 119.63(16)
C36 C31 C5 121.64(15)
C31 C32 C33 120.51(18)
C31 C32 H32 119.7
C33 C32 H32 119.7
C34 C33 C32 120.27(18)
C34 C33 H33 119.9
C32 C33 H33 119.9
C33 C34 C35 119.92(18)
C33 C34 H34 120.0
C35 C34 H34 120.0
C34 C35 C36 119.82(18)
C34 C35 H35 120.1
C36 C35 H35 120.1
C31 C36 C35 120.76(17)
C31 C36 H36 119.6
C35 C36 H36 119.6
C38 C37 C42 118.61(16)
C38 C37 C7 121.56(15)
C42 C37 C7 119.79(15)
C39 C38 C37 120.58(17)
C39 C38 H38 119.7
C37 C38 H38 119.7
C40 C39 C38 120.42(17)
C40 C39 H39 119.8
C38 C39 H39 119.8
C41 C40 C39 119.64(17)
C41 C40 H40 120.2
C39 C40 H40 120.2
C40 C41 C42 119.94(17)
C40 C41 H41 120.0
C42 C41 H41 120.0
C41 C42 C37 120.81(17)
C41 C42 H42 119.6
C37 C42 H42 119.6
C48 C43 C44 118.87(16)
C48 C43 C8 121.69(16)
C44 C43 C8 119.43(16)
C45 C44 C43 120.63(17)
C45 C44 H44 119.7
C43 C44 H44 119.7
C46 C45 C44 119.87(17)
C46 C45 H45 120.1
C44 C45 H45 120.1
C47 C46 C45 119.90(17)
C47 C46 H46 120.0
C45 C46 H46 120.0
C46 C47 C48 120.18(18)
C46 C47 H47 119.9
C48 C47 H47 119.9
C43 C48 C47 120.51(17)
C43 C48 H48 119.7
C47 C48 H48 119.7
C50 C49 C54 118.15(18)
C50 C49 C8 119.89(17)
C54 C49 C8 121.73(18)
C51 C50 C49 120.6(2)
C51 C50 H50 119.7
C49 C50 H50 119.7
C52 C51 C50 120.4(2)
C52 C51 H51 119.8
C50 C51 H51 119.8
C53 C52 C51 119.7(2)
C53 C52 H52 120.2
C51 C52 H52 120.2
C52 C53 C54 120.4(2)
C52 C53 H53 119.8
C54 C53 H53 119.8
C53 C54 C49 120.8(2)
C53 C54 H54 119.6
C49 C54 H54 119.6

loop_
_geom_bond_atom_site_label_1
_geom_bond_atom_site_label_2
_geom_bond_distance
Fe1 C3 1.7411(19)
Fe1 C2 1.8057(18)
Fe1 O1 2.0079(12)
Fe1 C1 2.0121(17)
Fe1 C5 2.0815(16)
Fe1 C6 2.0847(17)
Fe1 C4 2.1580(16)
N1 C1 1.367(2)
N1 C9 1.395(2)
N1 C13 1.473(2)
N2 C1 1.366(2)
N2 C10 1.396(2)
N2 C16 1.472(2)
O1 C6 1.3040(19)
O2 C2 1.143(2)
O3 C3 1.158(2)
C4 C5 1.470(2)
C4 C19 1.501(2)
C4 C25 1.511(2)
C5 C6 1.434(2)
C5 C31 1.491(2)
C6 C7 1.505(2)
C7 C8 1.345(2)
C7 C37 1.494(2)
C8 C49 1.481(2)
C8 C43 1.503(2)
C9 C10 1.347(3)
C9 C11 1.493(3)
C10 C12 1.491(3)
C11 H11A 0.9800
C11 H11B 0.9800
C11 H11C 0.9800
C12 H12A 0.9800
C12 H12B 0.9800
C12 H12C 0.9800
C13 C14 1.514(2)
C13 C15 1.522(2)
C13 H13 1.0000
C14 H14A 0.9800
C14 H14B 0.9800
C14 H14C 0.9800
C15 H15A 0.9800
C15 H15B 0.9800
C15 H15C 0.9800
C16 C17 1.516(3)
C16 C18 1.522(2)
C16 H16 1.0000
C17 H17A 0.9800
C17 H17B 0.9800
C17 H17C 0.9800
C18 H18A 0.9800
C18 H18B 0.9800
C18 H18C 0.9800
C19 C24 1.401(2)
C19 C20 1.407(2)
C20 C21 1.384(3)
C20 H20 0.9500
C21 C22 1.381(3)
C21 H21 0.9500
C22 C23 1.381(3)
C22 H22 0.9500
C23 C24 1.387(3)
C23 H23 0.9500
C24 H24 0.9500
C25 C30 1.385(2)
C25 C26 1.393(2)
C26 C27 1.383(2)
C26 H26 0.9500
C27 C28 1.378(3)
C27 H27 0.9500
C28 C29 1.373(3)
C28 H28 0.9500
C29 C30 1.389(3)
C29 H29 0.9500
C30 H30 0.9500
C31 C32 1.385(2)
C31 C36 1.387(2)
C32 C33 1.390(2)
C32 H32 0.9500
C33 C34 1.372(3)
C33 H33 0.9500
C34 C35 1.383(3)
C34 H34 0.9500
C35 C36 1.388(2)
C35 H35 0.9500
C36 H36 0.9500
C37 C38 1.386(2)
C37 C42 1.391(2)
C38 C39 1.384(2)
C38 H38 0.9500
C39 C40 1.382(3)
C39 H39 0.9500
C40 C41 1.381(3)
C40 H40 0.9500
C41 C42 1.387(2)
C41 H41 0.9500
C42 H42 0.9500
C43 C48 1.383(2)
C43 C44 1.390(2)
C44 C45 1.386(2)
C44 H44 0.9500
C45 C46 1.384(3)
C45 H45 0.9500
C46 C47 1.375(3)
C46 H46 0.9500
C47 C48 1.391(2)
C47 H47 0.9500
C48 H48 0.9500
C49 C50 1.386(3)
C49 C54 1.389(3)
C50 C51 1.384(3)
C50 H50 0.9500
C51 C52 1.376(3)
C51 H51 0.9500
C52 C53 1.364(4)
C52 H52 0.9500
C53 C54 1.382(3)
C53 H53 0.9500
C54 H54 0.9500

loop_
_geom_torsion_atom_site_label_1
_geom_torsion_atom_site_label_2
_geom_torsion_atom_site_label_3
_geom_torsion_atom_site_label_4
_geom_torsion
C3 Fe1 O1 C6 -7.2(3)
C2 Fe1 O1 C6 -95.71(10)
C1 Fe1 O1 C6 173.11(10)
C5 Fe1 O1 C6 31.57(9)
C4 Fe1 O1 C6 72.70(9)
C10 N2 C1 N1 0.05(18)
C16 N2 C1 N1 175.41(14)
C10 N2 C1 Fe1 -179.00(13)
C16 N2 C1 Fe1 -3.6(2)
C9 N1 C1 N2 0.73(18)
C13 N1 C1 N2 -179.70(14)
C9 N1 C1 Fe1 179.85(12)
C13 N1 C1 Fe1 -0.6(2)
C3 Fe1 C1 N2 37.19(17)
C2 Fe1 C1 N2 118.87(16)
O1 Fe1 C1 N2 -142.90(15)
C5 Fe1 C1 N2 -78.49(19)
C6 Fe1 C1 N2 -137.26(14)
C4 Fe1 C1 N2 -63.24(16)
C3 Fe1 C1 N1 -141.69(14)
C2 Fe1 C1 N1 -60.00(15)
O1 Fe1 C1 N1 38.23(14)
C5 Fe1 C1 N1 102.63(16)
C6 Fe1 C1 N1 43.87(18)
C4 Fe1 C1 N1 117.89(14)
C3 Fe1 C2 O2 36.9(9)
O1 Fe1 C2 O2 -158.3(9)
C1 Fe1 C2 O2 -62.4(9)
C5 Fe1 C2 O2 131.7(8)
C6 Fe1 C2 O2 164.1(9)
C4 Fe1 C2 O2 127.7(8)
C2 Fe1 C3 O3 20.2(14)
O1 Fe1 C3 O3 -70.4(14)
C1 Fe1 C3 O3 109.2(14)
C5 Fe1 C3 O3 -106.8(14)
C6 Fe1 C3 O3 -76.0(14)
C4 Fe1 C3 O3 -147.8(14)
C3 Fe1 C4 C5 93.86(11)
C2 Fe1 C4 C5 4.8(4)
O1 Fe1 C4 C5 -71.14(9)
C1 Fe1 C4 C5 -164.87(10)
C6 Fe1 C4 C5 -33.52(9)
C3 Fe1 C4 C19 -18.42(14)
C2 Fe1 C4 C19 -107.5(4)
O1 Fe1 C4 C19 176.59(13)
C1 Fe1 C4 C19 82.86(13)
C5 Fe1 C4 C19 -112.28(16)
C6 Fe1 C4 C19 -145.80(14)
C3 Fe1 C4 C25 -155.76(12)
C2 Fe1 C4 C25 115.1(3)
O1 Fe1 C4 C25 39.24(11)
C1 Fe1 C4 C25 -54.49(13)
C5 Fe1 C4 C25 110.38(16)
C6 Fe1 C4 C25 76.86(12)
C19 C4 C5 C6 169.09(15)
C25 C4 C5 C6 -48.7(2)
Fe1 C4 C5 C6 56.93(12)
C19 C4 C5 C31 -13.5(2)
C25 C4 C5 C31 128.68(17)
Fe1 C4 C5 C31 -125.66(17)
C19 C4 C5 Fe1 112.17(14)
C25 C4 C5 Fe1 -105.66(13)
C3 Fe1 C5 C6 141.25(10)
C2 Fe1 C5 C6 54.96(13)
O1 Fe1 C5 C6 -29.26(8)
C1 Fe1 C5 C6 -102.89(12)
C4 Fe1 C5 C6 -126.28(14)
C3 Fe1 C5 C4 -92.47(11)
C2 Fe1 C5 C4 -178.77(10)
O1 Fe1 C5 C4 97.02(10)
C1 Fe1 C5 C4 23.38(15)
C6 Fe1 C5 C4 126.28(14)
C3 Fe1 C5 C31 28.41(16)
C2 Fe1 C5 C31 -57.88(18)
O1 Fe1 C5 C31 -142.10(16)
C1 Fe1 C5 C31 144.27(14)
C6 Fe1 C5 C31 -112.84(18)
C4 Fe1 C5 C31 120.88(19)
Fe1 O1 C6 C5 -52.35(13)
Fe1 O1 C6 C7 124.33(14)
C4 C5 C6 O1 -6.7(2)
C31 C5 C6 O1 175.78(14)
Fe1 C5 C6 O1 51.61(12)
C4 C5 C6 C7 176.95(15)
C31 C5 C6 C7 -0.6(3)
Fe1 C5 C6 C7 -124.77(16)
C4 C5 C6 Fe1 -58.29(13)
C31 C5 C6 Fe1 124.17(15)
C3 Fe1 C6 O1 177.63(10)
C2 Fe1 C6 O1 90.40(10)
C1 Fe1 C6 O1 -9.32(13)
C5 Fe1 C6 O1 -130.74(13)
C4 Fe1 C6 O1 -97.01(9)
C3 Fe1 C6 C5 -51.63(13)
C2 Fe1 C6 C5 -138.85(10)
O1 Fe1 C6 C5 130.74(13)
C1 Fe1 C6 C5 121.42(11)
C4 Fe1 C6 C5 33.73(9)
C3 Fe1 C6 C7 68.69(17)
C2 Fe1 C6 C7 -18.53(16)
O1 Fe1 C6 C7 -108.94(18)
C1 Fe1 C6 C7 -118.26(15)
C5 Fe1 C6 C7 120.32(18)
C4 Fe1 C6 C7 154.05(16)
O1 C6 C7 C8 127.47(18)
C5 C6 C7 C8 -56.2(3)
Fe1 C6 C7 C8 -148.64(15)
O1 C6 C7 C37 -48.7(2)
C5 C6 C7 C37 127.59(17)
Fe1 C6 C7 C37 35.2(2)
C37 C7 C8 C49 165.53(16)
C6 C7 C8 C49 -10.5(3)
C37 C7 C8 C43 -9.1(3)
C6 C7 C8 C43 174.83(15)
C1 N1 C9 C10 -1.3(2)
C13 N1 C9 C10 179.18(16)
C1 N1 C9 C11 -179.47(18)
C13 N1 C9 C11 1.0(3)
N1 C9 C10 N2 1.2(2)
C11 C9 C10 N2 179.37(18)
N1 C9 C10 C12 -176.29(19)
C11 C9 C10 C12 1.9(3)
C1 N2 C10 C9 -0.8(2)
C16 N2 C10 C9 -176.02(16)
C1 N2 C10 C12 176.75(18)
C16 N2 C10 C12 1.5(3)
C1 N1 C13 C14 -106.19(18)
C9 N1 C13 C14 73.3(2)
C1 N1 C13 C15 124.62(17)
C9 N1 C13 C15 -55.9(2)
C1 N2 C16 C17 -100.82(19)
C10 N2 C16 C17 73.9(2)
C1 N2 C16 C18 131.48(17)
C10 N2 C16 C18 -53.8(2)
C5 C4 C19 C24 -29.0(2)
C25 C4 C19 C24 -172.56(16)
Fe1 C4 C19 C24 49.9(2)
C5 C4 C19 C20 152.08(16)
C25 C4 C19 C20 8.6(2)
Fe1 C4 C19 C20 -129.03(15)
C24 C19 C20 C21 -1.2(3)
C4 C19 C20 C21 177.78(16)
C19 C20 C21 C22 0.8(3)
C20 C21 C22 C23 0.0(3)
C21 C22 C23 C24 -0.4(3)
C22 C23 C24 C19 0.0(3)
C20 C19 C24 C23 0.8(3)
C4 C19 C24 C23 -178.15(16)
C5 C4 C25 C30 -51.8(2)
C19 C4 C25 C30 92.91(19)
Fe1 C4 C25 C30 -126.78(14)
C5 C4 C25 C26 134.06(17)
C19 C4 C25 C26 -81.2(2)
Fe1 C4 C25 C26 59.11(19)
C30 C25 C26 C27 2.4(3)
C4 C25 C26 C27 176.58(16)
C25 C26 C27 C28 0.0(3)
C26 C27 C28 C29 -1.8(3)
C27 C28 C29 C30 1.1(3)
C26 C25 C30 C29 -3.1(3)
C4 C25 C30 C29 -177.57(18)
C28 C29 C30 C25 1.4(3)
C6 C5 C31 C32 120.23(19)
C4 C5 C31 C32 -57.1(2)
Fe1 C5 C31 C32 -152.23(14)
C6 C5 C31 C36 -58.1(2)
C4 C5 C31 C36 124.55(19)
Fe1 C5 C31 C36 29.4(2)
C36 C31 C32 C33 0.5(3)
C5 C31 C32 C33 -177.92(17)
C31 C32 C33 C34 -0.7(3)
C32 C33 C34 C35 0.6(3)
C33 C34 C35 C36 -0.3(3)
C32 C31 C36 C35 -0.2(3)
C5 C31 C36 C35 178.20(17)
C34 C35 C36 C31 0.1(3)
C8 C7 C37 C38 71.0(2)
C6 C7 C37 C38 -112.60(18)
C8 C7 C37 C42 -106.59(19)
C6 C7 C37 C42 69.8(2)
C42 C37 C38 C39 -1.3(3)
C7 C37 C38 C39 -178.87(16)
C37 C38 C39 C40 1.2(3)
C38 C39 C40 C41 -0.4(3)
C39 C40 C41 C42 -0.4(3)
C40 C41 C42 C37 0.4(3)
C38 C37 C42 C41 0.4(3)
C7 C37 C42 C41 178.11(16)
C7 C8 C43 C48 82.0(2)
C49 C8 C43 C48 -93.2(2)
C7 C8 C43 C44 -99.3(2)
C49 C8 C43 C44 85.5(2)
C48 C43 C44 C45 0.3(3)
C8 C43 C44 C45 -178.41(17)
C43 C44 C45 C46 -1.7(3)
C44 C45 C46 C47 1.3(3)
C45 C46 C47 C48 0.4(3)
C44 C43 C48 C47 1.3(3)
C8 C43 C48 C47 -179.96(17)
C46 C47 C48 C43 -1.7(3)
C7 C8 C49 C50 -47.8(3)
C43 C8 C49 C50 127.09(18)
C7 C8 C49 C54 137.7(2)
C43 C8 C49 C54 -47.3(3)
C54 C49 C50 C51 0.0(3)
C8 C49 C50 C51 -174.66(18)
C49 C50 C51 C52 0.2(3)
C50 C51 C52 C53 -0.5(4)
C51 C52 C53 C54 0.7(4)
C52 C53 C54 C49 -0.6(4)
C50 C49 C54 C53 0.2(3)
C8 C49 C54 C53 174.8(2)
